data_1001321
loop_
_publ_author_name
'Rebbah, A'
'Deschanvres, A'

_publ_section_title
;
Etude comparative des structures des phases Cd~4~ A~2~ I~3~ (A=As, P)
et de leur solution solide
;
_journal_coden_ASTM RVCMA8
_journal_name_full 'Revue de Chimie Minerale'
_journal_page_first 125
_journal_page_last 132
_journal_volume 18
_journal_year 1981
_chemical_formula_structural 'CD4 P AS I3'
_chemical_formula_sum 'As Cd4 I3 P'
_chemical_name_systematic 'TETRACADMIUM ARSENIDE PHOSPHIDE TRIIODIDE'
_space_group_IT_number 205
_symmetry_cell_setting cubic
_symmetry_Int_Tables_number 205
_symmetry_space_group_name_Hall '-P 2ac 2ab 3'
_symmetry_space_group_name_H-M 'P a -3'
_cell_angle_alpha 90
_cell_angle_beta 90
_cell_angle_gamma 90
_cell_formula_units_Z 8
_cell_length_a 12.884(5)
_cell_length_b 12.884(5)
_cell_length_c 12.884(5)
_cell_volume 2138.7
_refine_ls_R_factor_all 0.085
_cod_database_code 1001321

loop_
_symmetry_equiv_pos_as_xyz
x,y,z
1/2+x,1/2-y,-z
-x,1/2+y,1/2-z
1/2-x,-y,1/2+z
y,z,x
1/2-y,-z,1/2+x
1/2+y,1/2-z,-x
-y,1/2+z,1/2-x
z,x,y
-z,1/2+x,1/2-y
1/2-z,-x,1/2+y
1/2+z,1/2-x,-y
-x,-y,-z
1/2-x,1/2+y,z
x,1/2-y,1/2+z
1/2+x,y,1/2-z
-y,-z,-x
1/2+y,z,1/2-x
1/2-y,1/2+z,x
y,1/2-z,1/2+x
-z,-x,-y
z,1/2-x,1/2+y
1/2+z,x,1/2-y
1/2-z,1/2+x,y

loop_
_atom_site_label
_atom_site_type_symbol
_atom_site_symmetry_multiplicity
_atom_site_Wyckoff_symbol
_atom_site_fract_x
_atom_site_fract_y
_atom_site_fract_z
_atom_site_occupancy
_atom_site_attached_hydrogens
_atom_site_calc_flag
Cd1 Cd2+ 8 c 0.2122(3) 0.2122(3) 0.2122(3) 1. 0 d
Cd2 Cd2+ 24 d 0.0357(6) 0.0116(5) 0.2694(3) 1. 0 d
As1 As2- 8 c 0.447(1) 0.447(1) 0.447(1) 0.45 0 d
As2 As2- 8 c 0.103(1) 0.103(1) 0.103(1) 0.55 0 d
P1 P2- 8 c 0.447(1) 0.447(1) 0.447(1) 0.55 0 d
P2 P2- 8 c 0.103(1) 0.103(1) 0.103(1) 0.45 0 d
I1 I1- 24 d 0.1862(5) 0.4351(5) 0.2531(4) 1. 0 d

loop_
_atom_type_symbol
_atom_type_oxidation_number
Cd2+ 2.000
As2- -2.500
P2- -2.500
I1- -1.000
